data_2017828
loop_
_publ_author_name
'Perec, Mireille'
'Baggio, Ricardo'

_publ_section_title
;
 Aqua(oxydiacetato-\k^3^<i>O</i>,<i>O</i>',<i>O</i>'')(pyridine-3-carboxamide-\k<i>N</i>^1^)copper(II)
 sesquihydrate
;
_journal_coeditor_code GD3364
_journal_issue 11
_journal_name_full 'Acta Crystallographica Section C'
_journal_page_first m339
_journal_page_last m342
_journal_paper_doi 10.1107/S0108270110040989
_journal_volume 66
_journal_year 2010
_chemical_formula_iupac '[Cu (C4 H4 O5) (C6 H6 N2 O) (H2 O)] , 1.5H2 O'
_chemical_formula_moiety '2(C10 H12 Cu N2 O7), 3(H2 O)'
_chemical_formula_sum 'C20 H30 Cu2 N4 O17'
_chemical_formula_weight 725.58
_chemical_name_systematic
;
Aqua(oxydiacetato-\k^3^<i>O</i>,<i>O</i>',<i>O</i>'')(pyridine-3-carboxamide-
\kN)copper(II) 1.5 hydrate
;
_space_group_IT_number 14
_symmetry_cell_setting monoclinic
_symmetry_space_group_name_Hall '-P 2yn'
_symmetry_space_group_name_H-M 'P 1 21/n 1'
_atom_sites_solution_hydrogens geom
_atom_sites_solution_primary direct
_atom_sites_solution_secondary difmap
_audit_creation_method SHELXL97
_cell_angle_alpha 90.00
_cell_angle_beta 98.349(3)
_cell_angle_gamma 90.00
_cell_formula_units_Z 2
_cell_length_a 7.1545(2)
_cell_length_b 11.0251(3)
_cell_length_c 18.1342(5)
_cell_measurement_reflns_used 4378
_cell_measurement_temperature 294(2)
_cell_measurement_theta_max 26.53
_cell_measurement_theta_min 4.12
_cell_volume 1415.25(7)
_computing_cell_refinement 'CrysAlisPro (Oxford Diffraction, 2009)'
_computing_data_collection 'CrysAlisPro (Oxford Diffraction, 2009)'
_computing_data_reduction 'CrysAlisPro (Oxford Diffraction, 2009)'
_computing_molecular_graphics 'SHELXTL (Sheldrick, 2008)'
_computing_publication_material
;
SHELXL97 (Sheldrick, 2008) and PLATON (Spek, 2009)
;
_computing_structure_refinement 'SHELXL97 (Sheldrick, 2008)'
_computing_structure_solution 'SHELXS97 (Sheldrick, 2008)'
_diffrn_ambient_temperature 294(2)
_diffrn_measured_fraction_theta_full 0.997
_diffrn_measured_fraction_theta_max 0.869
_diffrn_measurement_device_type 'Oxford Gemini CCD S Ultra'
_diffrn_measurement_method '\w scans, thick slices'
_diffrn_radiation_monochromator graphite
_diffrn_radiation_source 'fine-focus sealed tube'
_diffrn_radiation_type MoK\a
_diffrn_radiation_wavelength 0.71073
_diffrn_reflns_av_R_equivalents 0.0240
_diffrn_reflns_av_sigmaI/netI 0.0390
_diffrn_reflns_limit_h_max 9
_diffrn_reflns_limit_h_min -9
_diffrn_reflns_limit_k_max 14
_diffrn_reflns_limit_k_min -11
_diffrn_reflns_limit_l_max 17
_diffrn_reflns_limit_l_min -22
_diffrn_reflns_number 6237
_diffrn_reflns_theta_full 26.00
_diffrn_reflns_theta_max 28.73
_diffrn_reflns_theta_min 3.70
_exptl_absorpt_coefficient_mu 1.588
_exptl_absorpt_correction_T_max 0.73
_exptl_absorpt_correction_T_min 0.54
_exptl_absorpt_correction_type multi-scan
_exptl_absorpt_process_details '(CrysAlisPro; Oxford Diffraction (2009)'
_exptl_crystal_colour blue
_exptl_crystal_density_diffrn 1.704
_exptl_crystal_density_method 'not measured'
_exptl_crystal_description prism
_exptl_crystal_F_000 744
_exptl_crystal_size_max 0.35
_exptl_crystal_size_mid 0.30
_exptl_crystal_size_min 0.20
_refine_diff_density_max 0.534
_refine_diff_density_min -0.721
_refine_ls_extinction_coef 0.0237(14)
_refine_ls_extinction_expression Fc^*^=kFc[1+0.001xFc^2^\l^3^/sin(2\q)]^-1/4^
_refine_ls_extinction_method 'SHELXL97 (Sheldrick, 2008)'
_refine_ls_goodness_of_fit_ref 0.918
_refine_ls_hydrogen_treatment constr
_refine_ls_matrix_type full
_refine_ls_number_parameters 200
_refine_ls_number_reflns 3194
_refine_ls_number_restraints 0
_refine_ls_restrained_S_all 0.918
_refine_ls_R_factor_all 0.0472
_refine_ls_R_factor_gt 0.0338
_refine_ls_shift/su_max 0.002
_refine_ls_shift/su_mean 0.000
_refine_ls_structure_factor_coef Fsqd
_refine_ls_weighting_details 'calc w = 1/[\s^2^(Fo^2^)+(0.0583P)^2^] where P=(Fo^2^+2Fc^2^)/3'
_refine_ls_weighting_scheme calc
_refine_ls_wR_factor_gt 0.0856
_refine_ls_wR_factor_ref 0.0888
_reflns_number_gt 2408
_reflns_number_total 3194
_reflns_threshold_expression I>2\s(I)
_cod_data_source_file gd3364.cif
_cod_data_source_block I
_cod_original_sg_symbol_H-M 'P 21/n'
_cod_database_code 2017828
_cod_database_fobs_code 2017828

loop_
_symmetry_equiv_pos_as_xyz
'x, y, z'
'-x+1/2, y+1/2, -z+1/2'
'-x, -y, -z'
'x-1/2, -y-1/2, z-1/2'

loop_
_atom_site_type_symbol
_atom_site_label
_atom_site_fract_x
_atom_site_fract_y
_atom_site_fract_z
_atom_site_U_iso_or_equiv
_atom_site_adp_type
_atom_site_calc_flag
_atom_site_refinement_flags
_atom_site_occupancy
_atom_site_disorder_assembly
_atom_site_disorder_group
Cu Cu1 0.57189(4) 0.41942(2) 0.702055(14) 0.02732(12) Uani d . 1 . .
O O11 0.5439(2) 0.24693(14) 0.72064(9) 0.0322(4) Uani d . 1 . .
O O21 0.4599(2) 0.11531(15) 0.80235(9) 0.0347(4) Uani d . 1 . .
O O31 0.4263(3) 0.43028(13) 0.78506(9) 0.0375(4) Uani d . 1 . .
O O41 0.4606(2) 0.74490(14) 0.77485(9) 0.0368(4) Uani d . 1 . .
O O51 0.5334(2) 0.59508(13) 0.70201(8) 0.0302(4) Uani d . 1 . .
C C11 0.4826(3) 0.21904(19) 0.78064(12) 0.0263(5) Uani d . 1 . .
C C21 0.4361(4) 0.32380(18) 0.82998(13) 0.0332(6) Uani d . 1 . .
H H21A 0.3162 0.3096 0.8476 0.040 Uiso calc R 1 . .
H H21B 0.5335 0.3322 0.8728 0.040 Uiso calc R 1 . .
C C31 0.4372(4) 0.5458(2) 0.81963(13) 0.0340(6) Uani d . 1 . .
H H31A 0.5367 0.5468 0.8621 0.041 Uiso calc R 1 . .
H H31B 0.3186 0.5656 0.8367 0.041 Uiso calc R 1 . .
C C41 0.4801(3) 0.63717(19) 0.76087(12) 0.0250(5) Uani d . 1 . .
N N12 0.6560(3) 0.40308(15) 0.60395(10) 0.0241(4) Uani d . 1 . .
N N22 0.8352(3) 0.59573(17) 0.38737(10) 0.0316(5) Uani d . 1 . .
H H22A 0.8495 0.5277 0.3656 0.038 Uiso d R 1 . .
H H22B 0.8640 0.6574 0.3622 0.038 Uiso d R 1 . .
O O12 0.8004(3) 0.70192(15) 0.48996(10) 0.0422(5) Uani d . 1 . .
C C52 0.6547(3) 0.2935(2) 0.57148(12) 0.0310(5) Uani d . 1 . .
H H52 0.6212 0.2261 0.5975 0.037 Uiso calc R 1 . .
C C42 0.7010(4) 0.2773(2) 0.50141(13) 0.0385(6) Uani d . 1 . .
H H42 0.6994 0.2002 0.4806 0.046 Uiso calc R 1 . .
C C32 0.7501(4) 0.3768(2) 0.46201(12) 0.0313(5) Uani d . 1 . .
H H32 0.7807 0.3678 0.4142 0.038 Uiso calc R 1 . .
C C22 0.7531(3) 0.49040(18) 0.49505(11) 0.0218(5) Uani d . 1 . .
C C12 0.7056(3) 0.49948(19) 0.56597(12) 0.0224(5) Uani d . 1 . .
H H12 0.7081 0.5755 0.5883 0.027 Uiso calc R 1 . .
C C62 0.8004(3) 0.60460(19) 0.45681(12) 0.0241(5) Uani d . 1 . .
O O1W 0.8561(3) 0.43842(14) 0.77497(10) 0.0406(4) Uani d . 1 . .
H H1WA 0.9189 0.3747 0.7688 0.049 Uiso d R 1 . .
H H1WB 0.9081 0.4993 0.7575 0.049 Uiso d R 1 . .
O O2W 0.8214(3) 0.95283(18) 0.49377(12) 0.0639(6) Uani d . 1 . .
H H2WA 0.8312 0.8770 0.4869 0.077 Uiso d R 1 . .
H H2WB 0.7132 0.9760 0.5023 0.077 Uiso d PR 0.50 . .
H H2WC 0.9294 0.9864 0.4988 0.077 Uiso d PR 0.50 . .
O O3W 0.5383(7) 0.9948(4) 0.5740(2) 0.0686(13) Uani d P 0.50 . .
H H3WA 0.5125 0.9625 0.6139 0.082 Uiso d PR 0.50 . .
H H3WB 0.6322 0.9590 0.5599 0.082 Uiso d PR 0.50 . .

loop_
_atom_site_aniso_label
_atom_site_aniso_U_11
_atom_site_aniso_U_22
_atom_site_aniso_U_33
_atom_site_aniso_U_12
_atom_site_aniso_U_13
_atom_site_aniso_U_23
Cu1 0.0433(2) 0.01744(16) 0.02512(17) 0.00069(12) 0.01808(12) 0.00083(10)
O11 0.0489(11) 0.0202(8) 0.0317(9) 0.0004(8) 0.0204(7) 0.0018(6)
O21 0.0480(11) 0.0204(8) 0.0386(10) -0.0008(7) 0.0168(8) 0.0085(7)
O31 0.0656(13) 0.0199(8) 0.0335(9) -0.0001(8) 0.0288(8) 0.0011(6)
O41 0.0514(11) 0.0207(8) 0.0425(10) 0.0012(8) 0.0210(8) -0.0049(7)
O51 0.0437(11) 0.0213(8) 0.0290(9) 0.0020(7) 0.0166(7) 0.0006(6)
C11 0.0268(12) 0.0234(11) 0.0293(12) 0.0006(10) 0.0065(9) 0.0025(9)
C21 0.0536(16) 0.0218(11) 0.0272(12) -0.0012(11) 0.0168(10) 0.0052(9)
C31 0.0527(17) 0.0227(11) 0.0298(12) 0.0006(11) 0.0170(11) -0.0034(9)
C41 0.0268(12) 0.0204(11) 0.0287(12) -0.0008(10) 0.0074(9) -0.0020(9)
N12 0.0270(10) 0.0221(9) 0.0248(9) 0.0022(8) 0.0094(7) 0.0002(7)
N22 0.0440(13) 0.0265(10) 0.0274(10) 0.0000(9) 0.0153(8) 0.0060(8)
O12 0.0631(13) 0.0249(8) 0.0435(10) -0.0039(9) 0.0241(9) -0.0023(7)
C52 0.0442(15) 0.0202(10) 0.0316(12) 0.0005(11) 0.0160(10) 0.0018(9)
C42 0.0627(18) 0.0204(11) 0.0367(14) -0.0038(12) 0.0220(12) -0.0064(9)
C32 0.0451(15) 0.0277(11) 0.0241(12) -0.0009(11) 0.0154(10) -0.0031(9)
C22 0.0215(11) 0.0218(11) 0.0231(11) 0.0021(9) 0.0066(8) 0.0008(8)
C12 0.0227(11) 0.0197(10) 0.0256(11) -0.0008(9) 0.0062(9) -0.0011(8)
C62 0.0221(11) 0.0229(10) 0.0285(11) 0.0011(9) 0.0075(8) 0.0019(8)
O1W 0.0480(11) 0.0280(9) 0.0457(10) 0.0017(8) 0.0062(8) 0.0010(7)
O2W 0.0784(16) 0.0384(11) 0.0778(16) -0.0099(11) 0.0217(12) -0.0073(10)
O3W 0.085(3) 0.071(3) 0.051(3) 0.025(3) 0.012(2) 0.005(2)

loop_
_atom_type_symbol
_atom_type_description
_atom_type_scat_dispersion_real
_atom_type_scat_dispersion_imag
_atom_type_scat_source
C C 0.0033 0.0016 'International Tables Vol C Tables 4.2.6.8 and 6.1.1.4'
H H 0.0000 0.0000 'International Tables Vol C Tables 4.2.6.8 and 6.1.1.4'
N N 0.0061 0.0033 'International Tables Vol C Tables 4.2.6.8 and 6.1.1.4'
O O 0.0106 0.0060 'International Tables Vol C Tables 4.2.6.8 and 6.1.1.4'
Cu Cu 0.3201 1.2651 'International Tables Vol C Tables 4.2.6.8 and 6.1.1.4'

loop_
_geom_angle_atom_site_label_1
_geom_angle_atom_site_label_2
_geom_angle_atom_site_label_3
_geom_angle_site_symmetry_1
_geom_angle_site_symmetry_3
_geom_angle
_geom_angle_publ_flag
O11 Cu1 O31 . . 81.19(6) ?
O11 Cu1 O51 . . 161.66(7) ?
O31 Cu1 O51 . . 81.31(6) ?
O11 Cu1 N12 . . 96.88(7) ?
O31 Cu1 N12 . . 165.74(8) ?
O51 Cu1 N12 . . 98.73(7) ?
O11 Cu1 O1W . . 95.47(6) ?
O31 Cu1 O1W . . 94.49(7) ?
O51 Cu1 O1W . . 91.32(6) ?
N12 Cu1 O1W . . 99.76(7) ?
C11 O11 Cu1 . . 116.25(14) ?
C31 O31 C21 . . 119.53(18) ?
C31 O31 Cu1 . . 113.22(13) ?
C21 O31 Cu1 . . 113.72(13) ?
C41 O51 Cu1 . . 114.85(14) ?
O21 C11 O11 . . 125.4(2) ?
O21 C11 C21 . . 117.8(2) ?
O11 C11 C21 . . 116.82(18) ?
O31 C21 C11 . . 106.55(18) ?
O31 C21 H21A . . 110.4 ?
C11 C21 H21A . . 110.4 ?
O31 C21 H21B . . 110.4 ?
C11 C21 H21B . . 110.4 ?
H21A C21 H21B . . 108.6 ?
O31 C31 C41 . . 106.71(18) ?
O31 C31 H31A . . 110.4 ?
C41 C31 H31A . . 110.4 ?
O31 C31 H31B . . 110.4 ?
C41 C31 H31B . . 110.4 ?
H31A C31 H31B . . 108.6 ?
O41 C41 O51 . . 125.7(2) ?
O41 C41 C31 . . 117.0(2) ?
O51 C41 C31 . . 117.34(19) ?
C12 N12 C52 . . 118.22(19) ?
C12 N12 Cu1 . . 122.00(14) ?
C52 N12 Cu1 . . 119.67(14) ?
C62 N22 H22A . . 123.5 ?
C62 N22 H22B . . 122.6 ?
H22A N22 H22B . . 113.1 ?
N12 C52 C42 . . 122.4(2) ?
N12 C52 H52 . . 118.8 ?
C42 C52 H52 . . 118.8 ?
C52 C42 C32 . . 119.3(2) ?
C52 C42 H42 . . 120.3 ?
C32 C42 H42 . . 120.3 ?
C42 C32 C22 . . 118.8(2) ?
C42 C32 H32 . . 120.6 ?
C22 C32 H32 . . 120.6 ?
C12 C22 C32 . . 118.51(19) ?
C12 C22 C62 . . 118.19(18) ?
C32 C22 C62 . . 123.27(19) ?
N12 C12 C22 . . 122.67(19) ?
N12 C12 H12 . . 118.7 ?
C22 C12 H12 . . 118.7 ?
O12 C62 N22 . . 122.9(2) ?
O12 C62 C22 . . 119.4(2) ?
N22 C62 C22 . . 117.69(19) ?
Cu1 O1W H1WA . . 107.0 ?
Cu1 O1W H1WB . . 105.0 ?
H1WA O1W H1WB . . 109.6 ?
H2WA O2W H2WB . . 114.8 ?
H2WA O2W H2WC . . 110.5 ?
H2WB O2W H2WC . . 133.4 ?
H3WA O3W H3WB . . 109.8 ?

loop_
_geom_bond_atom_site_label_1
_geom_bond_atom_site_label_2
_geom_bond_site_symmetry_2
_geom_bond_distance
_geom_bond_publ_flag
Cu1 O11 . 1.9467(15) y
Cu1 O31 . 1.9547(16) y
Cu1 O51 . 1.9561(15) y
Cu1 N12 . 1.9675(18) y
Cu1 O1W . 2.2684(19) y
O11 C11 . 1.268(3) ?
O21 C11 . 1.228(3) ?
O31 C31 . 1.417(3) ?
O31 C21 . 1.425(2) ?
O41 C41 . 1.227(3) ?
O51 C41 . 1.272(3) ?
C11 C21 . 1.527(3) ?
C21 H21A . 0.9700 ?
C21 H21B . 0.9700 ?
C31 C41 . 1.529(3) ?
C31 H31A . 0.9700 ?
C31 H31B . 0.9700 ?
N12 C12 . 1.342(3) ?
N12 C52 . 1.343(3) ?
N22 C62 . 1.322(3) ?
N22 H22A . 0.8600 ?
N22 H22B . 0.8600 ?
O12 C62 . 1.230(3) ?
C52 C42 . 1.370(3) ?
C52 H52 . 0.9300 ?
C42 C32 . 1.382(3) ?
C42 H42 . 0.9300 ?
C32 C22 . 1.387(3) ?
C32 H32 . 0.9300 ?
C22 C12 . 1.381(3) ?
C22 C62 . 1.499(3) ?
C12 H12 . 0.9300 ?
O1W H1WA . 0.8501 ?
O1W H1WB . 0.8500 ?
O2W H2WA . 0.8501 ?
O2W H2WB . 0.8499 ?
O2W H2WC . 0.8500 ?
O3W H3WA . 0.8500 ?
O3W H3WB . 0.8500 ?

loop_
_geom_hbond_atom_site_label_D
_geom_hbond_atom_site_label_H
_geom_hbond_atom_site_label_A
_geom_hbond_site_symmetry_A
_geom_hbond_distance_DH
_geom_hbond_distance_HA
_geom_hbond_distance_DA
_geom_hbond_angle_DHA
C12 H12 O12 . 0.93 2.43 2.761(3) 101
C12 H12 O51 . 0.93 2.57 3.099(3) 116
C52 H52 O11 . 0.93 2.39 2.972(3) 121
N22 H22A O21 4_665 0.86 2.17 2.998(2) 162.6
N22 H22B O41 4_675 0.86 2.11 2.930(2) 158.4
O1W H1WA O41 2_646 0.85 1.90 2.726(2) 163.1
O1W H1WB O21 2_656 0.85 2.00 2.835(2) 166.6
O2W H2WA O12 . 0.85 1.94 2.771(3) 163.8
O2W H2WB O3W . 0.85 1.94 2.700(5) 147.7
O2W H2WB O3W 3_676 0.85 2.13 2.747(5) 129.3
O2W H2WC O2W 3_776 0.85 1.89 2.738(5) 174.5
O3W H3WA O1W 2_656 0.85 2.11 2.804(4) 138.0
O3W H3WB O2W . 0.85 1.94 2.700(5) 148.9

loop_
_geom_torsion_atom_site_label_1
_geom_torsion_atom_site_label_2
_geom_torsion_atom_site_label_3
_geom_torsion_atom_site_label_4
_geom_torsion_site_symmetry_1
_geom_torsion_site_symmetry_2
_geom_torsion_site_symmetry_3
_geom_torsion_site_symmetry_4
_geom_torsion
_geom_torsion_publ_flag
O31 Cu1 O11 C11 . . . . -11.93(16) ?
O51 Cu1 O11 C11 . . . . -29.5(3) ?
N12 Cu1 O11 C11 . . . . -177.67(16) ?
O1W Cu1 O11 C11 . . . . 81.78(17) ?
O11 Cu1 O31 C31 . . . . 161.77(17) ?
O51 Cu1 O31 C31 . . . . -23.73(17) ?
N12 Cu1 O31 C31 . . . . -115.0(3) ?
O1W Cu1 O31 C31 . . . . 66.92(17) ?
O11 Cu1 O31 C21 . . . . 21.02(16) ?
O51 Cu1 O31 C21 . . . . -164.48(17) ?
N12 Cu1 O31 C21 . . . . 104.2(3) ?
O1W Cu1 O31 C21 . . . . -73.83(16) ?
O11 Cu1 O51 C41 . . . . 33.3(3) ?
O31 Cu1 O51 C41 . . . . 15.78(16) ?
N12 Cu1 O51 C41 . . . . -178.65(16) ?
O1W Cu1 O51 C41 . . . . -78.57(17) ?
Cu1 O11 C11 O21 . . . . -178.35(18) ?
Cu1 O11 C11 C21 . . . . 0.8(3) ?
C31 O31 C21 C11 . . . . -162.6(2) ?
Cu1 O31 C21 C11 . . . . -24.6(2) ?
O21 C11 C21 O31 . . . . -165.2(2) ?
O11 C11 C21 O31 . . . . 15.5(3) ?
C21 O31 C31 C41 . . . . 164.0(2) ?
Cu1 O31 C31 C41 . . . . 25.7(2) ?
Cu1 O51 C41 O41 . . . . 174.55(19) ?
Cu1 O51 C41 C31 . . . . -5.2(3) ?
O31 C31 C41 O41 . . . . 166.7(2) ?
O31 C31 C41 O51 . . . . -13.5(3) ?
O11 Cu1 N12 C12 . . . . -176.77(17) ?
O31 Cu1 N12 C12 . . . . 102.0(3) ?
O51 Cu1 N12 C12 . . . . 12.88(18) ?
O1W Cu1 N12 C12 . . . . -79.99(17) ?
O11 Cu1 N12 C52 . . . . 6.94(18) ?
O31 Cu1 N12 C52 . . . . -74.3(3) ?
O51 Cu1 N12 C52 . . . . -163.41(17) ?
O1W Cu1 N12 C52 . . . . 103.72(18) ?
C12 N12 C52 C42 . . . . -0.3(4) ?
Cu1 N12 C52 C42 . . . . 176.1(2) ?
N12 C52 C42 C32 . . . . -0.3(4) ?
C52 C42 C32 C22 . . . . 0.7(4) ?
C42 C32 C22 C12 . . . . -0.4(3) ?
C42 C32 C22 C62 . . . . -178.7(2) ?
C52 N12 C12 C22 . . . . 0.7(3) ?
Cu1 N12 C12 C22 . . . . -175.68(15) ?
C32 C22 C12 N12 . . . . -0.3(3) ?
C62 C22 C12 N12 . . . . 178.08(19) ?
C12 C22 C62 O12 . . . . 1.9(3) ?
C32 C22 C62 O12 . . . . -179.8(2) ?
C12 C22 C62 N22 . . . . -176.3(2) ?
C32 C22 C62 N22 . . . . 2.0(3) ?
